data_7049552
loop_
_publ_author_name
'Wang, Tao'
'Xie, Qingxiao'
'Guo, Weijie'
'Wu, Shutao'
'Zhang, Huiqing'
'Wang, Jianhui'
'Wu, Botao'

_publ_section_title
;
 A 3,4-dimercapto-3-cyclobutene-1,2-dione-chelated ruthenium carbene
 catalyst for Z-stereoretentive/stereoselective olefin metathesis.
;
_journal_issue 19
_journal_name_full 'Dalton transactions (Cambridge, England : 2003)'
_journal_page_first 6473
_journal_page_last 6483
_journal_paper_doi 10.1039/c9dt01016e
_journal_volume 48
_journal_year 2019
_chemical_formula_moiety 'C35 H39 N2 O3 Ru S2'
_chemical_formula_sum 'C35 H39 N2 O3 Ru S2'
_chemical_formula_weight 700.87
_space_group_crystal_system monoclinic
_space_group_IT_number 15
_space_group_name_Hall '-I 2ya'
_space_group_name_H-M_alt 'I 1 2/a 1'
_symmetry_space_group_name_Hall '-I 2ya'
_symmetry_space_group_name_H-M 'I 1 2/a 1'
_atom_sites_solution_hydrogens geom
_atom_sites_solution_primary dual
_audit_creation_date 2017-11-10
_audit_creation_method
;
Olex2 1.2-beta
(compiled 2017.08.10 svn.r3458 for OlexSys, GUI svn.r5381)
;
_audit_update_record
;
2017-11-13 deposited with the CCDC.    2019-04-01 downloaded from the CCDC.
;
_cell_angle_alpha 90
_cell_angle_beta 103.192(2)
_cell_angle_gamma 90
_cell_formula_units_Z 8
_cell_length_a 19.3991(4)
_cell_length_b 11.4101(2)
_cell_length_c 31.8762(7)
_cell_measurement_reflns_used 7189
_cell_measurement_temperature 135.00(10)
_cell_measurement_theta_max 73.5220
_cell_measurement_theta_min 4.4920
_cell_volume 6869.5(2)
_computing_cell_refinement 'CrysAlisPro 1.171.39.32a (Rigaku OD, 2017)'
_computing_data_collection 'CrysAlisPro 1.171.39.32a (Rigaku OD, 2017)'
_computing_data_reduction 'CrysAlisPro 1.171.39.32a (Rigaku OD, 2017)'
_computing_molecular_graphics 'Olex2 (Dolomanov et al., 2009)'
_computing_publication_material 'Olex2 (Dolomanov et al., 2009)'
_computing_structure_refinement 'ShelXL (Sheldrick, 2015)'
_computing_structure_solution 'ShelXT (Sheldrick, 2015)'
_diffrn_ambient_environment N~2~
_diffrn_ambient_temperature 135.00(10)
_diffrn_detector 'CCD plate'
_diffrn_detector_area_resol_mean 5.2740
_diffrn_detector_type AtlasS2
_diffrn_measured_fraction_theta_full 0.998
_diffrn_measured_fraction_theta_max 0.998
_diffrn_measurement_details
;
List of Runs (angles in degrees, time in seconds):

  # Type    Start    End  Width  t~exp~   \w     \q     \k     \f   Frames
#--------------------------------------------------------------------------
  1  \w    -65.00  28.00   1.00    9.50    --  -41.49  77.00  60.00   93
  2  \w    -35.00  -8.00   1.00    9.50    --  -41.49 125.00 -60.00   27
  3  \w   -114.00 -24.00   1.00    9.50    --  -41.49 -38.00  90.00   90
  4  \w     44.00 120.00   1.00   37.99    --  107.08 -61.00 -90.00   76
  5  \w     25.00 100.00   1.00   37.99    --  107.08 -95.00-180.00   75
  6  \w     79.00 145.00   1.00   37.99    --  107.08  61.00   0.00   66
  7  \w    103.00 129.00   1.00   37.99    --  107.08 125.00  90.00   26
  8  \w     26.00 101.00   1.00   37.99    --  107.08 -95.00-120.00   75
  9  \w     81.00 167.00   1.00   37.99    --  107.08  30.00  90.00   86
 10  \w     28.00  55.00   1.00   37.99    --  107.08 -95.00-150.00   27
;
_diffrn_measurement_device 'four-circle diffractometer'
_diffrn_measurement_device_type 'SuperNova, Dual, Cu at home/near, AtlasS2'
_diffrn_measurement_method '\w scans'
_diffrn_orient_matrix_type 'CrysAlisPro convention (1999,Acta A55,543-557)'
_diffrn_orient_matrix_UB_11 0.0722441000
_diffrn_orient_matrix_UB_12 -0.0483164000
_diffrn_orient_matrix_UB_13 0.0242592000
_diffrn_orient_matrix_UB_21 0.0305929000
_diffrn_orient_matrix_UB_22 0.0242745000
_diffrn_orient_matrix_UB_23 -0.0396978000
_diffrn_orient_matrix_UB_31 0.0222766000
_diffrn_orient_matrix_UB_32 0.1238133000
_diffrn_orient_matrix_UB_33 0.0172212000
_diffrn_radiation_monochromator mirror
_diffrn_radiation_probe x-ray
_diffrn_radiation_type CuK\a
_diffrn_radiation_wavelength 1.54184
_diffrn_reflns_av_R_equivalents 0.0204
_diffrn_reflns_av_unetI/netI 0.0277
_diffrn_reflns_Laue_measured_fraction_full 0.998
_diffrn_reflns_Laue_measured_fraction_max 0.998
_diffrn_reflns_limit_h_max 20
_diffrn_reflns_limit_h_min -23
_diffrn_reflns_limit_k_max 13
_diffrn_reflns_limit_k_min -9
_diffrn_reflns_limit_l_max 38
_diffrn_reflns_limit_l_min -30
_diffrn_reflns_number 12337
_diffrn_reflns_point_group_measured_fraction_full 0.998
_diffrn_reflns_point_group_measured_fraction_max 0.998
_diffrn_reflns_theta_full 67.076
_diffrn_reflns_theta_max 67.076
_diffrn_reflns_theta_min 4.128
_diffrn_source 'micro-focus sealed X-ray tube'
_diffrn_source_type 'SuperNova (Cu) X-ray Source'
_exptl_absorpt_coefficient_mu 5.109
_exptl_absorpt_correction_T_max 1.00000
_exptl_absorpt_correction_T_min 0.59146
_exptl_absorpt_correction_type multi-scan
_exptl_absorpt_process_details
;
CrysAlisPro 1.171.39.32a (Rigaku Oxford Diffraction, 2017)
Empirical absorption correction using spherical harmonics,
 implemented in SCALE3 ABSPACK scaling algorithm.
;
_exptl_crystal_colour yellow
_exptl_crystal_colour_primary yellow
_exptl_crystal_density_diffrn 1.355
_exptl_crystal_description block
_exptl_crystal_F_000 2904
_exptl_crystal_size_max 0.25
_exptl_crystal_size_mid 0.2
_exptl_crystal_size_min 0.18
_platon_squeeze_details
;
TITL A171109b  I 2/a        R = 0.07
CELL   19.3991   11.4101   31.8762     90.00    103.19     90.00
SPGR I2/a
# Solvent Accessible Volume =     653.1
# Electrons Found in S.A.V. =     187.0
# Note: Atoms in Void as Cxxx and Qxxx all others
C101 0.794 0.432 0.047 !       7.18 eA-3
C102 0.211 0.519 0.023 !       2.69 eA-3
C103 0.164 0.392 0.025 !       1.57 eA-3
C104 0.176 0.463 0.045 !       1.42 eA-3
Q105 0.033 1.002 0.053 !       0.90 eA-3
Q106 0.051 0.984 0.110 !       0.76 eA-3
Q107 0.824 0.480 0.245 !       0.69 eA-3
Q108 0.073 0.987 0.165 !       0.58 eA-3
;
_refine_diff_density_max 0.837
_refine_diff_density_min -0.722
_refine_diff_density_rms 0.064
_refine_ls_extinction_method none
_refine_ls_goodness_of_fit_ref 1.037
_refine_ls_hydrogen_treatment constr
_refine_ls_matrix_type full
_refine_ls_number_parameters 396
_refine_ls_number_reflns 6122
_refine_ls_number_restraints 0
_refine_ls_restrained_S_all 1.037
_refine_ls_R_factor_all 0.0308
_refine_ls_R_factor_gt 0.0280
_refine_ls_shift/su_max 0.002
_refine_ls_shift/su_mean 0.000
_refine_ls_structure_factor_coef Fsqd
_refine_ls_weighting_details 'w=1/[\s^2^(Fo^2^)+(0.0397P)^2^+7.1794P] where P=(Fo^2^+2Fc^2^)/3'
_refine_ls_weighting_scheme calc
_refine_ls_wR_factor_gt 0.0705
_refine_ls_wR_factor_ref 0.0722
_reflns_Friedel_coverage 0.000
_reflns_number_gt 5635
_reflns_number_total 6122
_reflns_threshold_expression 'I > 2\s(I)'
_cod_data_source_file c9dt01016e2.cif
_cod_data_source_block a171109b_sq
_cod_depositor_comments 'Adding full bibliography for 7049552.cif.'
_cod_original_cell_volume 6869.4(3)
_cod_database_code 7049552
_shelx_shelxl_version_number 2014/7
_shelx_space_group_comment
;
The symmetry employed for this shelxl refinement is uniquely defined
by the following loop, which should always be used as a source of
symmetry information in preference to the above space-group names.
They are only intended as comments.
;
_reflns_odcompleteness_completeness 99.81
_reflns_odcompleteness_iscentric 1
_reflns_odcompleteness_theta 66.97
_olex2_refinement_description
;
1. Fixed Uiso
 At 1.2 times of:
  All C(H) groups, All C(H,H) groups
 At 1.5 times of:
  All C(H,H,H) groups
2.a Ternary CH refined with riding coordinates:
 C22(H22)
2.b Secondary CH2 refined with riding coordinates:
 C10(H10A,H10B), C11(H11A,H11B), C31(H31A,H31B)
2.c Aromatic/amide H refined with riding coordinates:
 C3(H3), C5(H5), C15(H15), C17(H17), C27(H27), C28(H28), C29(H29), C30(H30)
2.d Idealised Me refined as rotating group:
 C7(H7A,H7B,H7C), C8(H8A,H8B,H8C), C9(H9A,H9B,H9C), C19(H19A,H19B,H19C),
 C20(H20A,H20B,H20C), C21(H21A,H21B,H21C), C23(H23A,H23B,H23C), C24(H24A,H24B,
 H24C)
;
_platon_squeeze_void_probe_radius 1.20
_olex2_submission_special_instructions 'No special instructions were received'
_oxdiff_exptl_absorpt_empirical_details
;
Empirical correction (ABSPACK) includes:
- Absorption correction using spherical harmonics
- Frame scaling
;
_oxdiff_exptl_absorpt_empirical_full_max 1.538
_oxdiff_exptl_absorpt_empirical_full_min 0.589

loop_
_space_group_symop_operation_xyz
'x, y, z'
'-x+1/2, y, -z'
'x+1/2, y+1/2, z+1/2'
'-x+1, y+1/2, -z+1/2'
'-x, -y, -z'
'x-1/2, -y, z'
'-x+1/2, -y+1/2, -z+1/2'
'x, -y+1/2, z+1/2'

loop_
_atom_site_label
_atom_site_type_symbol
_atom_site_fract_x
_atom_site_fract_y
_atom_site_fract_z
_atom_site_U_iso_or_equiv
_atom_site_adp_type
_atom_site_occupancy
_atom_site_site_symmetry_order
_atom_site_calc_flag
_atom_site_refinement_flags_posn
Ru1 Ru 0.43504(2) 0.50931(2) 0.36145(2) 0.01791(6) Uani 1 1 d .
S1 S 0.34304(3) 0.41964(5) 0.38427(2) 0.02404(12) Uani 1 1 d .
S2 S 0.45785(3) 0.33349(5) 0.32688(2) 0.02485(12) Uani 1 1 d .
O1 O 0.53641(7) 0.59069(14) 0.35013(5) 0.0230(3) Uani 1 1 d .
O2 O 0.26685(11) 0.12037(18) 0.37615(8) 0.0514(5) Uani 1 1 d .
O3 O 0.37748(10) 0.03722(16) 0.31768(6) 0.0385(4) Uani 1 1 d .
N1 N 0.33655(9) 0.67798(16) 0.31454(5) 0.0217(4) Uani 1 1 d .
N2 N 0.35191(9) 0.72714(17) 0.38207(6) 0.0239(4) Uani 1 1 d .
C1 C 0.35407(10) 0.63068(19) 0.27645(6) 0.0206(4) Uani 1 1 d .
C2 C 0.31999(11) 0.5309(2) 0.25670(7) 0.0227(4) Uani 1 1 d .
C3 C 0.33874(12) 0.4888(2) 0.21956(7) 0.0260(5) Uani 1 1 d .
H3 H 0.3172 0.4211 0.2065 0.031 Uiso 1 1 calc R
C4 C 0.38855(12) 0.5452(2) 0.20181(7) 0.0278(5) Uani 1 1 d .
C5 C 0.42054(11) 0.6461(2) 0.22179(7) 0.0267(5) Uani 1 1 d .
H5 H 0.4538 0.6848 0.2099 0.032 Uiso 1 1 calc R
C6 C 0.40431(11) 0.69093(19) 0.25887(7) 0.0224(4) Uani 1 1 d .
C7 C 0.26240(12) 0.4695(2) 0.27275(8) 0.0311(5) Uani 1 1 d .
H7A H 0.2617 0.4978 0.3010 0.047 Uiso 1 1 calc GR
H7B H 0.2713 0.3866 0.2740 0.047 Uiso 1 1 calc GR
H7C H 0.2175 0.4848 0.2535 0.047 Uiso 1 1 calc GR
C8 C 0.40731(16) 0.4997(2) 0.16135(9) 0.0393(6) Uani 1 1 d .
H8A H 0.3910 0.5541 0.1382 0.059 Uiso 1 1 calc GR
H8B H 0.3851 0.4250 0.1539 0.059 Uiso 1 1 calc GR
H8C H 0.4577 0.4911 0.1662 0.059 Uiso 1 1 calc GR
C9 C 0.43838(12) 0.8015(2) 0.27902(8) 0.0296(5) Uani 1 1 d .
H9A H 0.4028 0.8605 0.2781 0.044 Uiso 1 1 calc GR
H9B H 0.4722 0.8284 0.2634 0.044 Uiso 1 1 calc GR
H9C H 0.4620 0.7865 0.3084 0.044 Uiso 1 1 calc GR
C10 C 0.28471(11) 0.7735(2) 0.31298(7) 0.0263(5) Uani 1 1 d .
H10A H 0.2368 0.7462 0.3014 0.032 Uiso 1 1 calc R
H10B H 0.2946 0.8386 0.2957 0.032 Uiso 1 1 calc R
C11 C 0.29557(12) 0.8081(2) 0.36021(7) 0.0304(5) Uani 1 1 d .
H11A H 0.3106 0.8891 0.3647 0.036 Uiso 1 1 calc R
H11B H 0.2526 0.7971 0.3704 0.036 Uiso 1 1 calc R
C12 C 0.37381(10) 0.65544(18) 0.35452(6) 0.0194(4) Uani 1 1 d .
C13 C 0.38407(12) 0.7412(2) 0.42702(7) 0.0263(5) Uani 1 1 d .
C14 C 0.35240(14) 0.6918(2) 0.45797(8) 0.0324(5) Uani 1 1 d .
C15 C 0.38564(16) 0.7083(2) 0.50131(8) 0.0402(6) Uani 1 1 d .
H15 H 0.3662 0.6736 0.5224 0.048 Uiso 1 1 calc R
C16 C 0.44629(16) 0.7745(2) 0.51378(8) 0.0441(7) Uani 1 1 d .
C17 C 0.47539(15) 0.8254(2) 0.48220(9) 0.0405(6) Uani 1 1 d .
H17 H 0.5159 0.8712 0.4904 0.049 Uiso 1 1 calc R
C18 C 0.44550(13) 0.8095(2) 0.43857(8) 0.0309(5) Uani 1 1 d .
C19 C 0.28289(15) 0.6274(3) 0.44587(9) 0.0419(6) Uani 1 1 d .
H19A H 0.2452 0.6789 0.4489 0.063 Uiso 1 1 calc GR
H19B H 0.2841 0.5609 0.4645 0.063 Uiso 1 1 calc GR
H19C H 0.2751 0.6012 0.4165 0.063 Uiso 1 1 calc GR
C20 C 0.4805(2) 0.7923(3) 0.56099(9) 0.0671(10) Uani 1 1 d .
H20A H 0.4731 0.8716 0.5690 0.101 Uiso 1 1 calc GR
H20B H 0.5304 0.7773 0.5658 0.101 Uiso 1 1 calc GR
H20C H 0.4598 0.7394 0.5781 0.101 Uiso 1 1 calc GR
C21 C 0.47888(13) 0.8646(2) 0.40496(9) 0.0374(6) Uani 1 1 d .
H21A H 0.4917 0.8044 0.3871 0.056 Uiso 1 1 calc GR
H21B H 0.5204 0.9073 0.4189 0.056 Uiso 1 1 calc GR
H21C H 0.4457 0.9172 0.3875 0.056 Uiso 1 1 calc GR
C22 C 0.56934(11) 0.5432(2) 0.31568(7) 0.0278(5) Uani 1 1 d .
H22 H 0.5311 0.5055 0.2946 0.033 Uiso 1 1 calc R
C23 C 0.62225(12) 0.4475(2) 0.33331(9) 0.0357(6) Uani 1 1 d .
H23A H 0.6635 0.4817 0.3516 0.054 Uiso 1 1 calc GR
H23B H 0.6355 0.4074 0.3099 0.054 Uiso 1 1 calc GR
H23C H 0.6012 0.3928 0.3496 0.054 Uiso 1 1 calc GR
C24 C 0.59901(14) 0.6379(3) 0.29155(9) 0.0388(6) Uani 1 1 d .
H24A H 0.5687 0.7055 0.2883 0.058 Uiso 1 1 calc GR
H24B H 0.6015 0.6093 0.2636 0.058 Uiso 1 1 calc GR
H24C H 0.6456 0.6591 0.3074 0.058 Uiso 1 1 calc GR
C25 C 0.58054(11) 0.6177(2) 0.39014(7) 0.0271(5) Uani 1 1 d .
C26 C 0.55336(11) 0.5851(2) 0.42541(7) 0.0273(5) Uani 1 1 d .
C27 C 0.59229(13) 0.6111(3) 0.46680(8) 0.0391(6) Uani 1 1 d .
H27 H 0.5754 0.5888 0.4907 0.047 Uiso 1 1 calc R
C28 C 0.65588(15) 0.6699(3) 0.47228(9) 0.0553(8) Uani 1 1 d .
H28 H 0.6819 0.6871 0.4999 0.066 Uiso 1 1 calc R
C29 C 0.68118(14) 0.7035(3) 0.43671(10) 0.0540(8) Uani 1 1 d .
H29 H 0.7238 0.7439 0.4408 0.065 Uiso 1 1 calc R
C30 C 0.64403(13) 0.6779(3) 0.39536(9) 0.0399(6) Uani 1 1 d .
H30 H 0.6612 0.7005 0.3716 0.048 Uiso 1 1 calc R
C31 C 0.48408(11) 0.53119(19) 0.41742(7) 0.0230(4) Uani 1 1 d .
H31A H 0.4547 0.5784 0.4317 0.028 Uiso 1 1 calc R
H31B H 0.4894 0.4552 0.4314 0.028 Uiso 1 1 calc R
C32 C 0.34708(11) 0.2828(2) 0.36418(7) 0.0249(4) Uani 1 1 d .
C33 C 0.39426(11) 0.2470(2) 0.34016(7) 0.0243(4) Uani 1 1 d .
C34 C 0.36610(12) 0.1267(2) 0.33515(7) 0.0291(5) Uani 1 1 d .
C35 C 0.31340(12) 0.1659(2) 0.36249(8) 0.0324(5) Uani 1 1 d .

loop_
_atom_site_aniso_label
_atom_site_aniso_U_11
_atom_site_aniso_U_22
_atom_site_aniso_U_33
_atom_site_aniso_U_23
_atom_site_aniso_U_13
_atom_site_aniso_U_12
Ru1 0.01419(9) 0.02035(10) 0.02039(10) -0.00007(6) 0.00643(6) 0.00203(5)
S1 0.0197(2) 0.0237(3) 0.0319(3) -0.0027(2) 0.0128(2) -0.0014(2)
S2 0.0234(2) 0.0253(3) 0.0287(3) -0.0030(2) 0.0118(2) 0.0026(2)
O1 0.0144(6) 0.0311(8) 0.0251(7) 0.0008(6) 0.0079(6) 0.0000(6)
O2 0.0477(11) 0.0387(11) 0.0776(14) -0.0147(10) 0.0342(11) -0.0187(9)
O3 0.0460(10) 0.0258(9) 0.0439(10) -0.0083(8) 0.0107(8) 0.0010(8)
N1 0.0192(8) 0.0256(9) 0.0213(8) 0.0004(7) 0.0068(7) 0.0050(7)
N2 0.0239(9) 0.0259(9) 0.0234(9) -0.0005(8) 0.0085(7) 0.0072(7)
C1 0.0168(9) 0.0250(11) 0.0203(9) 0.0030(8) 0.0048(8) 0.0053(8)
C2 0.0193(10) 0.0265(11) 0.0220(10) 0.0029(9) 0.0039(8) 0.0010(9)
C3 0.0253(11) 0.0279(12) 0.0243(11) -0.0018(9) 0.0047(9) -0.0005(9)
C4 0.0275(11) 0.0328(12) 0.0244(11) -0.0002(10) 0.0087(9) 0.0039(10)
C5 0.0240(11) 0.0306(12) 0.0282(11) 0.0054(9) 0.0117(9) 0.0013(9)
C6 0.0190(10) 0.0237(11) 0.0246(10) 0.0034(9) 0.0054(8) 0.0029(8)
C7 0.0264(11) 0.0378(13) 0.0299(12) 0.0004(10) 0.0081(9) -0.0085(10)
C8 0.0448(15) 0.0466(16) 0.0310(13) -0.0054(11) 0.0180(12) 0.0007(12)
C9 0.0275(11) 0.0280(12) 0.0357(12) -0.0018(10) 0.0124(9) -0.0032(10)
C10 0.0209(10) 0.0304(12) 0.0274(11) 0.0027(9) 0.0053(8) 0.0089(9)
C11 0.0306(12) 0.0317(12) 0.0297(11) 0.0014(10) 0.0088(9) 0.0131(10)
C12 0.0155(9) 0.0217(10) 0.0228(10) 0.0004(8) 0.0079(8) -0.0012(8)
C13 0.0306(11) 0.0244(11) 0.0245(10) -0.0009(9) 0.0073(9) 0.0087(9)
C14 0.0442(14) 0.0287(12) 0.0282(11) -0.0006(10) 0.0162(10) 0.0114(11)
C15 0.0637(17) 0.0350(14) 0.0259(12) 0.0041(11) 0.0185(12) 0.0166(13)
C16 0.0655(18) 0.0360(14) 0.0269(12) -0.0029(11) 0.0024(12) 0.0217(14)
C17 0.0435(14) 0.0349(14) 0.0375(14) -0.0070(11) -0.0023(11) 0.0086(12)
C18 0.0343(12) 0.0276(12) 0.0300(11) -0.0036(10) 0.0055(9) 0.0059(10)
C19 0.0474(15) 0.0441(15) 0.0440(14) 0.0002(12) 0.0305(12) 0.0021(13)
C20 0.103(3) 0.058(2) 0.0301(14) -0.0058(14) -0.0062(16) 0.023(2)
C21 0.0343(13) 0.0353(14) 0.0418(14) 0.0009(11) 0.0069(11) -0.0034(11)
C22 0.0201(10) 0.0365(13) 0.0309(11) -0.0005(10) 0.0144(9) 0.0028(10)
C23 0.0232(11) 0.0357(13) 0.0518(15) 0.0013(12) 0.0160(10) 0.0046(10)
C24 0.0322(13) 0.0475(15) 0.0422(14) 0.0112(12) 0.0199(11) 0.0070(12)
C25 0.0188(10) 0.0312(12) 0.0300(11) 0.0013(10) 0.0032(8) 0.0023(9)
C26 0.0207(10) 0.0311(12) 0.0289(11) 0.0018(10) 0.0029(9) 0.0024(9)
C27 0.0311(13) 0.0543(17) 0.0291(12) 0.0005(12) 0.0011(10) -0.0008(12)
C28 0.0332(14) 0.086(2) 0.0388(15) -0.0069(16) -0.0077(11) -0.0153(15)
C29 0.0276(13) 0.077(2) 0.0538(17) -0.0029(16) 0.0018(12) -0.0190(14)
C30 0.0257(12) 0.0506(16) 0.0435(14) 0.0026(12) 0.0082(10) -0.0087(11)
C31 0.0234(10) 0.0223(10) 0.0241(10) 0.0016(9) 0.0074(8) 0.0063(9)
C32 0.0192(10) 0.0259(11) 0.0287(11) -0.0003(9) 0.0036(8) 0.0000(9)
C33 0.0227(10) 0.0242(11) 0.0242(10) -0.0021(9) 0.0018(8) 0.0031(9)
C34 0.0277(11) 0.0279(12) 0.0294(11) -0.0016(10) 0.0015(9) -0.0013(9)
C35 0.0278(11) 0.0303(12) 0.0389(13) -0.0056(10) 0.0074(10) -0.0044(10)

loop_
_atom_type_symbol
_atom_type_description
_atom_type_scat_dispersion_real
_atom_type_scat_dispersion_imag
_atom_type_scat_source
C C 0.0181 0.0091 'International Tables Vol C Tables 4.2.6.8 and 6.1.1.4'
H H 0.0000 0.0000 'International Tables Vol C Tables 4.2.6.8 and 6.1.1.4'
N N 0.0311 0.0180 'International Tables Vol C Tables 4.2.6.8 and 6.1.1.4'
O O 0.0492 0.0322 'International Tables Vol C Tables 4.2.6.8 and 6.1.1.4'
Ru Ru 0.0552 3.2960 'International Tables Vol C Tables 4.2.6.8 and 6.1.1.4'
S S 0.3331 0.5567 'International Tables Vol C Tables 4.2.6.8 and 6.1.1.4'

loop_
_geom_angle_atom_site_label_1
_geom_angle_atom_site_label_2
_geom_angle_atom_site_label_3
_geom_angle
S1 Ru1 S2 90.635(19)
O1 Ru1 S1 170.49(4)
O1 Ru1 S2 90.68(4)
C12 Ru1 S1 85.60(6)
C12 Ru1 S2 143.96(6)
C12 Ru1 O1 98.80(7)
C31 Ru1 S1 91.17(7)
C31 Ru1 S2 117.04(7)
C31 Ru1 O1 79.85(8)
C31 Ru1 C12 98.89(9)
C32 S1 Ru1 100.54(8)
C33 S2 Ru1 98.69(8)
C22 O1 Ru1 119.92(13)
C25 O1 Ru1 108.45(12)
C25 O1 C22 118.38(16)
C1 N1 C10 122.61(17)
C12 N1 C1 123.45(17)
C12 N1 C10 112.93(17)
C12 N2 C11 112.58(17)
C12 N2 C13 126.34(18)
C13 N2 C11 120.45(17)
C2 C1 N1 120.59(18)
C2 C1 C6 121.28(19)
C6 C1 N1 118.07(19)
C1 C2 C3 118.3(2)
C1 C2 C7 122.7(2)
C3 C2 C7 118.9(2)
C2 C3 H3 119.1
C4 C3 C2 121.7(2)
C4 C3 H3 119.1
C3 C4 C5 118.5(2)
C3 C4 C8 121.1(2)
C5 C4 C8 120.4(2)
C4 C5 H5 119.0
C6 C5 C4 122.0(2)
C6 C5 H5 119.0
C1 C6 C9 121.18(19)
C5 C6 C1 118.1(2)
C5 C6 C9 120.7(2)
C2 C7 H7A 109.5
C2 C7 H7B 109.5
C2 C7 H7C 109.5
H7A C7 H7B 109.5
H7A C7 H7C 109.5
H7B C7 H7C 109.5
C4 C8 H8A 109.5
C4 C8 H8B 109.5
C4 C8 H8C 109.5
H8A C8 H8B 109.5
H8A C8 H8C 109.5
H8B C8 H8C 109.5
C6 C9 H9A 109.5
C6 C9 H9B 109.5
C6 C9 H9C 109.5
H9A C9 H9B 109.5
H9A C9 H9C 109.5
H9B C9 H9C 109.5
N1 C10 H10A 111.2
N1 C10 H10B 111.2
N1 C10 C11 102.62(17)
H10A C10 H10B 109.2
C11 C10 H10A 111.2
C11 C10 H10B 111.2
N2 C11 C10 102.96(17)
N2 C11 H11A 111.2
N2 C11 H11B 111.2
C10 C11 H11A 111.2
C10 C11 H11B 111.2
H11A C11 H11B 109.1
N1 C12 Ru1 115.90(15)
N2 C12 Ru1 134.13(15)
N2 C12 N1 108.90(18)
C14 C13 N2 120.0(2)
C14 C13 C18 121.6(2)
C18 C13 N2 118.3(2)
C13 C14 C15 117.8(2)
C13 C14 C19 121.9(2)
C15 C14 C19 120.2(2)
C14 C15 H15 119.0
C16 C15 C14 122.0(3)
C16 C15 H15 119.0
C15 C16 C17 118.8(2)
C15 C16 C20 120.8(3)
C17 C16 C20 120.4(3)
C16 C17 H17 119.2
C16 C17 C18 121.6(3)
C18 C17 H17 119.2
C13 C18 C21 121.5(2)
C17 C18 C13 118.1(2)
C17 C18 C21 120.5(2)
C14 C19 H19A 109.5
C14 C19 H19B 109.5
C14 C19 H19C 109.5
H19A C19 H19B 109.5
H19A C19 H19C 109.5
H19B C19 H19C 109.5
C16 C20 H20A 109.5
C16 C20 H20B 109.5
C16 C20 H20C 109.5
H20A C20 H20B 109.5
H20A C20 H20C 109.5
H20B C20 H20C 109.5
C18 C21 H21A 109.5
C18 C21 H21B 109.5
C18 C21 H21C 109.5
H21A C21 H21B 109.5
H21A C21 H21C 109.5
H21B C21 H21C 109.5
O1 C22 H22 106.3
O1 C22 C23 110.86(19)
O1 C22 C24 113.0(2)
C23 C22 H22 106.3
C24 C22 H22 106.3
C24 C22 C23 113.50(19)
C22 C23 H23A 109.5
C22 C23 H23B 109.5
C22 C23 H23C 109.5
H23A C23 H23B 109.5
H23A C23 H23C 109.5
H23B C23 H23C 109.5
C22 C24 H24A 109.5
C22 C24 H24B 109.5
C22 C24 H24C 109.5
H24A C24 H24B 109.5
H24A C24 H24C 109.5
H24B C24 H24C 109.5
C26 C25 O1 114.21(19)
C30 C25 O1 124.1(2)
C30 C25 C26 121.6(2)
C25 C26 C31 118.5(2)
C27 C26 C25 118.8(2)
C27 C26 C31 122.6(2)
C26 C27 H27 120.0
C28 C27 C26 119.9(3)
C28 C27 H27 120.0
C27 C28 H28 119.9
C27 C28 C29 120.2(3)
C29 C28 H28 119.9
C28 C29 H29 119.5
C30 C29 C28 121.1(3)
C30 C29 H29 119.5
C25 C30 H30 120.8
C29 C30 C25 118.3(3)
C29 C30 H30 120.8
Ru1 C31 H31A 107.6
Ru1 C31 H31B 107.6
C26 C31 Ru1 118.89(16)
C26 C31 H31A 107.6
C26 C31 H31B 107.6
H31A C31 H31B 107.0
C33 C32 S1 125.05(18)
C33 C32 C35 93.24(19)
C35 C32 S1 141.70(18)
C32 C33 S2 125.06(18)
C32 C33 C34 93.39(19)
C34 C33 S2 141.55(18)
O3 C34 C33 137.4(2)
O3 C34 C35 135.7(2)
C33 C34 C35 86.91(18)
O2 C35 C32 137.4(2)
O2 C35 C34 136.2(2)
C32 C35 C34 86.46(18)

loop_
_geom_bond_atom_site_label_1
_geom_bond_atom_site_label_2
_geom_bond_distance
Ru1 S1 2.3137(5)
Ru1 S2 2.3785(5)
Ru1 O1 2.2767(14)
Ru1 C12 2.030(2)
Ru1 C31 1.837(2)
S1 C32 1.696(2)
S2 C33 1.707(2)
O1 C22 1.493(3)
O1 C25 1.399(3)
O2 C35 1.206(3)
O3 C34 1.207(3)
N1 C1 1.439(3)
N1 C10 1.476(3)
N1 C12 1.339(3)
N2 C11 1.479(3)
N2 C12 1.338(3)
N2 C13 1.435(3)
C1 C2 1.393(3)
C1 C6 1.409(3)
C2 C3 1.400(3)
C2 C7 1.504(3)
C3 H3 0.9300
C3 C4 1.385(3)
C4 C5 1.392(3)
C4 C8 1.510(3)
C5 H5 0.9300
C5 C6 1.388(3)
C6 C9 1.499(3)
C7 H7A 0.9600
C7 H7B 0.9600
C7 H7C 0.9600
C8 H8A 0.9600
C8 H8B 0.9600
C8 H8C 0.9600
C9 H9A 0.9600
C9 H9B 0.9600
C9 H9C 0.9600
C10 H10A 0.9700
C10 H10B 0.9700
C10 C11 1.524(3)
C11 H11A 0.9700
C11 H11B 0.9700
C13 C14 1.395(3)
C13 C18 1.401(3)
C14 C15 1.398(4)
C14 C19 1.507(4)
C15 H15 0.9300
C15 C16 1.378(4)
C16 C17 1.389(4)
C16 C20 1.514(4)
C17 H17 0.9300
C17 C18 1.391(4)
C18 C21 1.510(4)
C19 H19A 0.9600
C19 H19B 0.9600
C19 H19C 0.9600
C20 H20A 0.9600
C20 H20B 0.9600
C20 H20C 0.9600
C21 H21A 0.9600
C21 H21B 0.9600
C21 H21C 0.9600
C22 H22 0.9800
C22 C23 1.516(3)
C22 C24 1.514(3)
C23 H23A 0.9600
C23 H23B 0.9600
C23 H23C 0.9600
C24 H24A 0.9600
C24 H24B 0.9600
C24 H24C 0.9600
C25 C26 1.397(3)
C25 C30 1.387(3)
C26 C27 1.394(3)
C26 C31 1.447(3)
C27 H27 0.9300
C27 C28 1.380(4)
C28 H28 0.9300
C28 C29 1.388(4)
C29 H29 0.9300
C29 C30 1.381(4)
C30 H30 0.9300
C31 H31A 0.9700
C31 H31B 0.9700
C32 C33 1.382(3)
C32 C35 1.480(3)
C33 C34 1.473(3)
C34 C35 1.553(3)

loop_
_geom_torsion_atom_site_label_1
_geom_torsion_atom_site_label_2
_geom_torsion_atom_site_label_3
_geom_torsion_atom_site_label_4
_geom_torsion
Ru1 S1 C32 C33 -1.4(2)
Ru1 S1 C32 C35 178.0(3)
Ru1 S2 C33 C32 0.3(2)
Ru1 S2 C33 C34 -178.7(3)
Ru1 O1 C22 C23 -90.44(19)
Ru1 O1 C22 C24 140.87(16)
Ru1 O1 C25 C26 2.2(2)
Ru1 O1 C25 C30 -174.0(2)
S1 Ru1 C31 C26 178.15(17)
S1 C32 C33 S2 0.9(3)
S1 C32 C33 C34 -179.78(17)
S1 C32 C35 O2 -0.6(5)
S1 C32 C35 C34 179.9(2)
S2 Ru1 C31 C26 86.84(18)
S2 C33 C34 O3 -1.8(5)
S2 C33 C34 C35 178.6(2)
O1 Ru1 C31 C26 1.30(17)
O1 C25 C26 C27 -178.2(2)
O1 C25 C26 C31 -1.5(3)
O1 C25 C30 C29 177.2(3)
O3 C34 C35 O2 1.4(5)
O3 C34 C35 C32 -179.1(3)
N1 C1 C2 C3 179.68(19)
N1 C1 C2 C7 1.8(3)
N1 C1 C6 C5 -179.18(18)
N1 C1 C6 C9 -0.3(3)
N1 C10 C11 N2 -0.2(2)
N2 C13 C14 C15 -179.8(2)
N2 C13 C14 C19 -2.6(3)
N2 C13 C18 C17 178.3(2)
N2 C13 C18 C21 -1.8(3)
C1 N1 C10 C11 -169.15(19)
C1 N1 C12 Ru1 -20.7(3)
C1 N1 C12 N2 169.47(19)
C1 C2 C3 C4 -1.5(3)
C2 C1 C6 C5 -1.8(3)
C2 C1 C6 C9 177.05(19)
C2 C3 C4 C5 0.2(3)
C2 C3 C4 C8 -179.0(2)
C3 C4 C5 C6 0.4(3)
C4 C5 C6 C1 0.4(3)
C4 C5 C6 C9 -178.5(2)
C6 C1 C2 C3 2.4(3)
C6 C1 C2 C7 -175.5(2)
C7 C2 C3 C4 176.4(2)
C8 C4 C5 C6 179.6(2)
C10 N1 C1 C2 -95.1(3)
C10 N1 C1 C6 82.3(2)
C10 N1 C12 Ru1 170.57(14)
C10 N1 C12 N2 0.7(2)
C11 N2 C12 Ru1 -168.11(17)
C11 N2 C12 N1 -0.9(3)
C11 N2 C13 C14 85.0(3)
C11 N2 C13 C18 -92.2(3)
C12 Ru1 C31 C26 -96.12(18)
C12 N1 C1 C2 97.2(2)
C12 N1 C1 C6 -85.4(3)
C12 N1 C10 C11 -0.3(2)
C12 N2 C11 C10 0.7(3)
C12 N2 C13 C14 -104.8(3)
C12 N2 C13 C18 78.0(3)
C13 N2 C11 C10 172.13(19)
C13 N2 C12 Ru1 21.0(3)
C13 N2 C12 N1 -171.7(2)
C13 C14 C15 C16 2.4(4)
C14 C13 C18 C17 1.2(3)
C14 C13 C18 C21 -178.9(2)
C14 C15 C16 C17 -0.5(4)
C14 C15 C16 C20 179.1(3)
C15 C16 C17 C18 -1.1(4)
C16 C17 C18 C13 0.7(4)
C16 C17 C18 C21 -179.2(2)
C18 C13 C14 C15 -2.7(3)
C18 C13 C14 C19 174.5(2)
C19 C14 C15 C16 -174.9(2)
C20 C16 C17 C18 179.3(3)
C22 O1 C25 C26 -138.8(2)
C22 O1 C25 C30 44.9(3)
C25 O1 C22 C23 46.1(3)
C25 O1 C22 C24 -82.6(2)
C25 C26 C27 C28 1.1(4)
C25 C26 C31 Ru1 -0.4(3)
C26 C25 C30 C29 1.2(4)
C26 C27 C28 C29 0.1(5)
C27 C26 C31 Ru1 176.2(2)
C27 C28 C29 C30 -0.7(6)
C28 C29 C30 C25 0.1(5)
C30 C25 C26 C27 -1.8(4)
C30 C25 C26 C31 174.9(2)
C31 C26 C27 C28 -175.5(3)
C32 C33 C34 O3 179.0(3)
C32 C33 C34 C35 -0.52(18)
C33 C32 C35 O2 179.0(3)
C33 C32 C35 C34 -0.52(18)
C33 C34 C35 O2 -179.0(3)
C33 C34 C35 C32 0.49(17)
C35 C32 C33 S2 -178.80(17)
C35 C32 C33 C34 0.55(19)

loop_
_platon_squeeze_void_nr
_platon_squeeze_void_average_x
_platon_squeeze_void_average_y
_platon_squeeze_void_average_z
_platon_squeeze_void_volume
_platon_squeeze_void_count_electrons
_platon_squeeze_void_content
1 0.250 -0.001 0.500 156 47 ' '
2 0.750 0.001 0.500 156 47 ' '
3 0.750 0.498 0.000 156 47 ' '
4 0.250 0.501 0.000 156 47 ' '
